data_7024030
loop_
_publ_author_name
'Becker, Jan M.'
'Barker, James'
'Clarkson, Guy J.'
'van Gorkum, Remy'
'Johal, Gursharon K.'
'Walton, Richard I.'
'Scott, Peter'

_publ_section_title
;
 Chirality and diastereoselection in the mu-oxo diiron complexes
 L(2)Fe-O-FeL(2) (L = bidentate salicylaldiminato).
;
_journal_issue 9
_journal_name_full 'Dalton transactions (Cambridge, England : 2003)'
_journal_page_first 2309
_journal_page_last 2326
_journal_paper_doi 10.1039/b905706d
_journal_volume 39
_journal_year 2010
_chemical_formula_sum 'C52 H40 Fe2 N4 O5'
_chemical_formula_weight 912.58
_chemical_name_systematic
;
?
;
_space_group_IT_number 14
_symmetry_cell_setting monoclinic
_symmetry_space_group_name_Hall '-P 2ybc'
_symmetry_space_group_name_H-M 'P 1 21/c 1'
_atom_sites_solution_hydrogens geom
_atom_sites_solution_primary direct
_atom_sites_solution_secondary difmap
_audit_creation_method SHELXL-97
_cell_angle_alpha 90.00
_cell_angle_beta 90.827(7)
_cell_angle_gamma 90.00
_cell_formula_units_Z 4
_cell_length_a 22.401(8)
_cell_length_b 10.356(4)
_cell_length_c 18.818(7)
_cell_measurement_reflns_used 5308
_cell_measurement_temperature 180(2)
_cell_measurement_theta_max 27.819
_cell_measurement_theta_min 2.244
_cell_volume 4365(3)
_computing_cell_refinement 'SAINT (Siemens, 1995)'
_computing_data_collection 'SMART (Siemens, 1994)'
_computing_data_reduction 'SAINT (Siemens, 1995)'
_computing_molecular_graphics 'SHELXTL (Sheldrick, 1997)'
_computing_publication_material 'SHELXTL (Sheldrick, 1997)'
_computing_structure_refinement 'SHELXL-97 (Sheldrick, 1997)'
_computing_structure_solution 'SHELXS-97 (Sheldrick, 1990)'
_diffrn_ambient_temperature 180(2)
_diffrn_detector_area_resol_mean 8.192
_diffrn_measured_fraction_theta_full 0.997
_diffrn_measured_fraction_theta_max 0.929
_diffrn_measurement_device_type 'Siemens SMART diffractometer'
_diffrn_measurement_method '\w scans'
_diffrn_radiation_monochromator graphite
_diffrn_radiation_source 'fine-focus sealed tube'
_diffrn_radiation_type MoK\a
_diffrn_radiation_wavelength 0.71073
_diffrn_reflns_av_R_equivalents 0.0677
_diffrn_reflns_av_sigmaI/netI 0.0698
_diffrn_reflns_limit_h_max 30
_diffrn_reflns_limit_h_min -28
_diffrn_reflns_limit_k_max 13
_diffrn_reflns_limit_k_min -14
_diffrn_reflns_limit_l_max 25
_diffrn_reflns_limit_l_min -24
_diffrn_reflns_number 42390
_diffrn_reflns_theta_full 27.50
_diffrn_reflns_theta_max 29.15
_diffrn_reflns_theta_min 1.82
_diffrn_standards_decay_% nil
_exptl_absorpt_coefficient_mu 0.719
_exptl_absorpt_correction_T_max 0.9061
_exptl_absorpt_correction_T_min 0.8001
_exptl_absorpt_correction_type multi-scan
_exptl_absorpt_process_details 'SADABS (Sheldrick, 1996)'
_exptl_crystal_colour red
_exptl_crystal_density_diffrn 1.389
_exptl_crystal_density_method 'not measured'
_exptl_crystal_description block
_exptl_crystal_F_000 1888
_exptl_crystal_size_max 0.24
_exptl_crystal_size_mid 0.14
_exptl_crystal_size_min 0.14
_refine_diff_density_max 0.425
_refine_diff_density_min -0.517
_refine_diff_density_rms 0.064
_refine_ls_extinction_method none
_refine_ls_goodness_of_fit_ref 1.009
_refine_ls_hydrogen_treatment constr
_refine_ls_matrix_type full
_refine_ls_number_parameters 568
_refine_ls_number_reflns 10936
_refine_ls_number_restraints 0
_refine_ls_restrained_S_all 1.009
_refine_ls_R_factor_all 0.0875
_refine_ls_R_factor_gt 0.0465
_refine_ls_shift/su_max 0.001
_refine_ls_shift/su_mean 0.000
_refine_ls_structure_factor_coef Fsqd
_refine_ls_weighting_details 'calc w=1/[\s^2^(Fo^2^)+(0.0546P)^2^+0.3407P] where P=(Fo^2^+2Fc^2^)/3'
_refine_ls_weighting_scheme calc
_refine_ls_wR_factor_gt 0.1024
_refine_ls_wR_factor_ref 0.1163
_reflns_number_gt 7206
_reflns_number_total 10936
_reflns_threshold_expression >2sigma(I)
_cod_data_source_file b905706d.txt
_cod_data_source_block jb3
_cod_depositor_comments
;
The following automatic conversions were performed:

'_symmetry_cell_setting' value 'Monoclinic' changed to 'monoclinic'
according to /home/saulius/struct/CIF-dictionaries/cif_core.dic
dictionary named 'cif_core.dic' version 2.4.2 from 2011-04-26.

Automatic conversion script
Id: cif_fix_values 1891 2012-01-12 08:04:46Z andrius 
;
_cod_original_sg_symbol_H-M P2(1)/c
_cod_database_code 7024030

loop_
_symmetry_equiv_pos_as_xyz
'x, y, z'
'-x, y+1/2, -z+1/2'
'-x, -y, -z'
'x, -y-1/2, z-1/2'

loop_
_atom_site_label
_atom_site_type_symbol
_atom_site_fract_x
_atom_site_fract_y
_atom_site_fract_z
_atom_site_U_iso_or_equiv
_atom_site_adp_type
_atom_site_occupancy
_atom_site_symmetry_multiplicity
_atom_site_calc_flag
_atom_site_refinement_flags
Fe1 Fe 0.263018(14) 0.51488(3) -0.092371(17) 0.02616(9) Uani 1 1 d .
O1 O 0.34617(7) 0.49509(15) -0.10584(9) 0.0366(4) Uani 1 1 d .
N1 N 0.27333(8) 0.70848(17) -0.13423(10) 0.0283(4) Uani 1 1 d .
C1 C 0.39029(10) 0.5757(2) -0.11883(13) 0.0330(5) Uani 1 1 d .
C2 C 0.44939(11) 0.5315(3) -0.10880(15) 0.0438(6) Uani 1 1 d .
H2A H 0.4563 0.4458 -0.0928 0.053 Uiso 1 1 calc R
C3 C 0.49696(12) 0.6110(3) -0.12191(17) 0.0524(7) Uani 1 1 d .
H3A H 0.5364 0.5794 -0.1143 0.063 Uiso 1 1 calc R
C4 C 0.48872(12) 0.7375(3) -0.14620(16) 0.0520(7) Uani 1 1 d .
H4A H 0.5220 0.7918 -0.1550 0.062 Uiso 1 1 calc R
C5 C 0.43162(11) 0.7813(3) -0.15696(14) 0.0439(6) Uani 1 1 d .
H5A H 0.4256 0.8666 -0.1741 0.053 Uiso 1 1 calc R
C6 C 0.38166(10) 0.7037(2) -0.14334(12) 0.0323(5) Uani 1 1 d .
C7 C 0.32286(10) 0.7598(2) -0.15347(13) 0.0328(5) Uani 1 1 d .
H7A H 0.3207 0.8416 -0.1763 0.039 Uiso 1 1 calc R
C8 C 0.21846(10) 0.7762(2) -0.14855(12) 0.0292(5) Uani 1 1 d .
C9 C 0.17998(11) 0.7973(2) -0.09338(13) 0.0373(6) Uani 1 1 d .
H9A H 0.1909 0.7713 -0.0466 0.045 Uiso 1 1 calc R
C10 C 0.12539(12) 0.8562(3) -0.10590(15) 0.0444(6) Uani 1 1 d .
H10A H 0.0995 0.8730 -0.0675 0.053 Uiso 1 1 calc R
C11 C 0.10845(11) 0.8906(2) -0.17424(14) 0.0412(6) Uani 1 1 d .
H11A H 0.0706 0.9291 -0.1830 0.049 Uiso 1 1 calc R
C12 C 0.14639(12) 0.8691(3) -0.22913(14) 0.0444(7) Uani 1 1 d .
H12A H 0.1346 0.8929 -0.2760 0.053 Uiso 1 1 calc R
C13 C 0.20188(11) 0.8130(2) -0.21728(13) 0.0395(6) Uani 1 1 d .
H13A H 0.2283 0.7997 -0.2556 0.047 Uiso 1 1 calc R
O2 O 0.20615(7) 0.50095(15) -0.16903(9) 0.0384(4) Uani 1 1 d .
N2 N 0.24967(9) 0.30752(18) -0.08136(10) 0.0315(4) Uani 1 1 d .
C14 C 0.15793(11) 0.4294(2) -0.17519(13) 0.0362(6) Uani 1 1 d .
C15 C 0.10987(12) 0.4735(3) -0.21826(16) 0.0510(7) Uani 1 1 d .
H15A H 0.1131 0.5535 -0.2426 0.061 Uiso 1 1 calc R
C16 C 0.05878(13) 0.4020(3) -0.22527(18) 0.0605(9) Uani 1 1 d .
H16A H 0.0268 0.4338 -0.2539 0.073 Uiso 1 1 calc R
C17 C 0.05278(12) 0.2833(4) -0.19109(16) 0.0594(9) Uani 1 1 d .
H17A H 0.0167 0.2356 -0.1957 0.071 Uiso 1 1 calc R
C18 C 0.09926(12) 0.2361(3) -0.15094(15) 0.0500(7) Uani 1 1 d .
H18A H 0.0955 0.1545 -0.1284 0.060 Uiso 1 1 calc R
C19 C 0.15288(11) 0.3072(2) -0.14251(13) 0.0364(6) Uani 1 1 d .
C20 C 0.20079(11) 0.2501(2) -0.10197(13) 0.0371(6) Uani 1 1 d .
H20A H 0.1964 0.1621 -0.0890 0.045 Uiso 1 1 calc R
C21 C 0.29413(11) 0.2317(2) -0.04545(13) 0.0331(5) Uani 1 1 d .
C22 C 0.32002(11) 0.2776(2) 0.01721(14) 0.0386(6) Uani 1 1 d .
H22A H 0.3076 0.3580 0.0362 0.046 Uiso 1 1 calc R
C23 C 0.36349(12) 0.2068(3) 0.05163(15) 0.0458(7) Uani 1 1 d .
H23A H 0.3800 0.2370 0.0953 0.055 Uiso 1 1 calc R
C24 C 0.38351(13) 0.0911(3) 0.02289(16) 0.0493(7) Uani 1 1 d .
H24A H 0.4146 0.0438 0.0459 0.059 Uiso 1 1 calc R
C25 C 0.35792(15) 0.0461(3) -0.03896(16) 0.0569(8) Uani 1 1 d .
H25A H 0.3711 -0.0336 -0.0583 0.068 Uiso 1 1 calc R
C26 C 0.31321(13) 0.1147(2) -0.07379(15) 0.0473(7) Uani 1 1 d .
H26A H 0.2957 0.0824 -0.1165 0.057 Uiso 1 1 calc R
O3 O 0.15835(7) 0.68269(14) 0.10245(9) 0.0335(4) Uani 1 1 d .
N3 N 0.27251(8) 0.78674(18) 0.09355(10) 0.0303(4) Uani 1 1 d .
C27 C 0.13975(10) 0.8025(2) 0.09194(12) 0.0319(5) Uani 1 1 d .
C28 C 0.07800(11) 0.8260(2) 0.08809(13) 0.0373(6) Uani 1 1 d .
H28A H 0.0508 0.7566 0.0937 0.045 Uiso 1 1 calc R
C29 C 0.05650(12) 0.9499(3) 0.07610(15) 0.0464(7) Uani 1 1 d .
H29A H 0.0147 0.9645 0.0734 0.056 Uiso 1 1 calc R
C30 C 0.09575(13) 1.0534(3) 0.06793(16) 0.0510(7) Uani 1 1 d .
H30A H 0.0807 1.1377 0.0590 0.061 Uiso 1 1 calc R
C31 C 0.15571(12) 1.0329(2) 0.07283(14) 0.0430(6) Uani 1 1 d .
H31A H 0.1822 1.1038 0.0675 0.052 Uiso 1 1 calc R
C32 C 0.17956(11) 0.9079(2) 0.08567(13) 0.0337(5) Uani 1 1 d .
C33 C 0.24335(11) 0.8944(2) 0.09080(12) 0.0337(5) Uani 1 1 d .
H33A H 0.2662 0.9716 0.0923 0.040 Uiso 1 1 calc R
C34 C 0.33625(10) 0.7949(2) 0.10246(13) 0.0330(5) Uani 1 1 d .
C35 C 0.36137(12) 0.8608(2) 0.15989(14) 0.0426(6) Uani 1 1 d .
H35A H 0.3366 0.9018 0.1936 0.051 Uiso 1 1 calc R
C36 C 0.42340(13) 0.8660(3) 0.16747(16) 0.0511(7) Uani 1 1 d .
H36A H 0.4408 0.9096 0.2070 0.061 Uiso 1 1 calc R
C37 C 0.45943(13) 0.8086(3) 0.11829(17) 0.0537(8) Uani 1 1 d .
H37A H 0.5016 0.8142 0.1233 0.064 Uiso 1 1 calc R
C38 C 0.43419(12) 0.7424(3) 0.06136(16) 0.0488(7) Uani 1 1 d .
H38A H 0.4591 0.7024 0.0273 0.059 Uiso 1 1 calc R
C39 C 0.37245(11) 0.7345(2) 0.05413(14) 0.0401(6) Uani 1 1 d .
H39A H 0.3552 0.6873 0.0157 0.048 Uiso 1 1 calc R
O4 O 0.29422(7) 0.55065(15) 0.15232(9) 0.0362(4) Uani 1 1 d .
N4 N 0.18756(8) 0.42268(17) 0.12454(10) 0.0298(4) Uani 1 1 d .
C40 C 0.30944(11) 0.4469(2) 0.18806(12) 0.0319(5) Uani 1 1 d .
C41 C 0.36684(11) 0.4398(3) 0.21905(13) 0.0395(6) Uani 1 1 d .
H41A H 0.3935 0.5105 0.2142 0.047 Uiso 1 1 calc R
C42 C 0.38500(12) 0.3326(3) 0.25617(14) 0.0481(7) Uani 1 1 d .
H42A H 0.4241 0.3303 0.2764 0.058 Uiso 1 1 calc R
C43 C 0.34719(12) 0.2269(3) 0.26485(15) 0.0500(7) Uani 1 1 d .
H43A H 0.3604 0.1526 0.2902 0.060 Uiso 1 1 calc R
C44 C 0.29048(12) 0.2320(2) 0.23602(13) 0.0412(6) Uani 1 1 d .
H44A H 0.2642 0.1611 0.2424 0.049 Uiso 1 1 calc R
C45 C 0.27057(11) 0.3407(2) 0.19713(12) 0.0326(5) Uani 1 1 d .
C46 C 0.21114(10) 0.3378(2) 0.16703(12) 0.0324(5) Uani 1 1 d .
H46A H 0.1868 0.2665 0.1796 0.039 Uiso 1 1 calc R
C47 C 0.12641(10) 0.4005(2) 0.10325(13) 0.0306(5) Uani 1 1 d .
C48 C 0.11111(11) 0.4091(2) 0.03144(13) 0.0337(5) Uani 1 1 d .
H48A H 0.1404 0.4314 -0.0025 0.040 Uiso 1 1 calc R
C49 C 0.05283(11) 0.3848(2) 0.00986(14) 0.0401(6) Uani 1 1 d .
H49A H 0.0424 0.3885 -0.0392 0.048 Uiso 1 1 calc R
C50 C 0.00943(11) 0.3551(2) 0.05926(15) 0.0421(6) Uani 1 1 d .
H50A H -0.0305 0.3387 0.0441 0.051 Uiso 1 1 calc R
C51 C 0.02468(11) 0.3496(2) 0.13051(15) 0.0413(6) Uani 1 1 d .
H51A H -0.0049 0.3300 0.1645 0.050 Uiso 1 1 calc R
C52 C 0.08291(11) 0.3725(2) 0.15253(14) 0.0363(6) Uani 1 1 d .
H52A H 0.0931 0.3691 0.2017 0.044 Uiso 1 1 calc R
O5 O 0.24306(7) 0.55695(14) -0.00385(8) 0.0319(4) Uani 1 1 d .
Fe2 Fe 0.231842(14) 0.59595(3) 0.087015(17) 0.02667(9) Uani 1 1 d .

loop_
_atom_site_aniso_label
_atom_site_aniso_U_11
_atom_site_aniso_U_22
_atom_site_aniso_U_33
_atom_site_aniso_U_23
_atom_site_aniso_U_13
_atom_site_aniso_U_12
Fe1 0.02901(17) 0.02639(17) 0.02310(17) -0.00097(13) 0.00109(13) 0.00068(13)
O1 0.0305(9) 0.0328(9) 0.0465(11) 0.0011(8) 0.0032(8) 0.0033(7)
N1 0.0299(10) 0.0296(10) 0.0255(10) 0.0016(8) 0.0013(8) 0.0020(8)
C1 0.0316(13) 0.0377(13) 0.0298(13) -0.0049(10) 0.0048(10) 0.0007(10)
C2 0.0351(14) 0.0425(15) 0.0539(17) -0.0021(13) -0.0001(12) 0.0061(11)
C3 0.0269(14) 0.0659(19) 0.065(2) -0.0007(16) 0.0008(13) 0.0032(13)
C4 0.0313(14) 0.0634(19) 0.061(2) 0.0061(15) 0.0036(13) -0.0068(13)
C5 0.0413(15) 0.0507(16) 0.0398(15) 0.0035(13) 0.0029(12) -0.0054(12)
C6 0.0298(12) 0.0395(13) 0.0279(12) -0.0038(10) 0.0042(10) -0.0025(10)
C7 0.0382(13) 0.0315(12) 0.0289(12) 0.0005(10) 0.0023(10) -0.0007(10)
C8 0.0338(12) 0.0265(11) 0.0273(12) 0.0036(9) 0.0011(10) 0.0003(9)
C9 0.0424(14) 0.0435(14) 0.0260(12) 0.0032(11) 0.0015(11) 0.0117(11)
C10 0.0403(15) 0.0544(17) 0.0387(15) 0.0057(13) 0.0078(12) 0.0122(12)
C11 0.0354(14) 0.0425(15) 0.0455(16) 0.0027(12) -0.0034(12) 0.0094(11)
C12 0.0523(16) 0.0491(16) 0.0316(14) 0.0104(12) -0.0069(13) 0.0125(13)
C13 0.0451(15) 0.0448(15) 0.0288(13) 0.0083(11) 0.0077(11) 0.0076(12)
O2 0.0424(10) 0.0344(9) 0.0379(10) -0.0013(7) -0.0127(8) -0.0002(7)
N2 0.0407(11) 0.0274(10) 0.0263(10) -0.0011(8) 0.0012(9) 0.0016(8)
C14 0.0341(13) 0.0431(14) 0.0314(13) -0.0128(11) -0.0025(11) 0.0035(11)
C15 0.0444(16) 0.0541(17) 0.0542(18) -0.0124(14) -0.0149(14) 0.0103(13)
C16 0.0403(17) 0.082(2) 0.059(2) -0.0257(18) -0.0138(15) 0.0129(16)
C17 0.0347(16) 0.096(3) 0.0481(18) -0.0344(18) 0.0044(13) -0.0124(16)
C18 0.0459(16) 0.0647(19) 0.0396(16) -0.0163(14) 0.0076(13) -0.0160(14)
C19 0.0366(13) 0.0423(14) 0.0304(13) -0.0103(11) 0.0028(11) -0.0041(11)
C20 0.0452(15) 0.0338(13) 0.0325(13) -0.0047(10) 0.0030(11) -0.0074(11)
C21 0.0412(14) 0.0283(12) 0.0298(13) 0.0026(10) 0.0043(11) -0.0013(10)
C22 0.0464(15) 0.0323(13) 0.0371(14) -0.0028(11) -0.0017(12) 0.0062(11)
C23 0.0540(17) 0.0429(15) 0.0403(16) 0.0007(12) -0.0089(13) 0.0057(12)
C24 0.0572(18) 0.0407(15) 0.0499(18) 0.0109(13) -0.0041(14) 0.0131(13)
C25 0.086(2) 0.0355(15) 0.0491(18) -0.0026(13) -0.0011(17) 0.0209(15)
C26 0.070(2) 0.0337(14) 0.0379(15) -0.0044(12) -0.0056(14) 0.0068(13)
O3 0.0352(9) 0.0275(8) 0.0381(10) 0.0011(7) 0.0057(7) 0.0032(7)
N3 0.0353(11) 0.0287(10) 0.0270(10) 0.0005(8) 0.0023(8) -0.0015(8)
C27 0.0403(14) 0.0311(12) 0.0244(12) -0.0003(10) 0.0016(10) 0.0037(10)
C28 0.0370(14) 0.0403(14) 0.0347(14) -0.0024(11) 0.0037(11) 0.0024(11)
C29 0.0420(15) 0.0543(17) 0.0429(16) -0.0028(13) 0.0027(12) 0.0164(13)
C30 0.0580(18) 0.0379(15) 0.0570(19) -0.0019(13) -0.0016(15) 0.0158(13)
C31 0.0537(17) 0.0298(13) 0.0454(16) -0.0012(12) -0.0011(13) 0.0038(12)
C32 0.0425(14) 0.0290(12) 0.0297(13) -0.0043(10) 0.0019(11) 0.0034(10)
C33 0.0455(15) 0.0263(12) 0.0293(12) -0.0014(10) 0.0000(11) -0.0040(10)
C34 0.0369(13) 0.0261(12) 0.0359(13) 0.0075(10) -0.0030(11) -0.0011(10)
C35 0.0513(16) 0.0417(14) 0.0347(14) 0.0007(12) -0.0028(12) -0.0043(12)
C36 0.0536(18) 0.0536(17) 0.0455(17) 0.0034(14) -0.0193(14) -0.0104(14)
C37 0.0400(16) 0.0575(18) 0.063(2) 0.0091(16) -0.0123(15) 0.0033(13)
C38 0.0385(15) 0.0521(17) 0.0558(18) 0.0042(14) -0.0016(13) 0.0042(12)
C39 0.0411(14) 0.0383(14) 0.0407(15) 0.0008(12) -0.0010(12) 0.0018(11)
O4 0.0392(9) 0.0323(9) 0.0368(10) 0.0071(7) -0.0062(8) -0.0028(7)
N4 0.0366(11) 0.0286(10) 0.0242(10) -0.0002(8) 0.0022(8) -0.0007(8)
C40 0.0382(13) 0.0361(13) 0.0216(11) 0.0015(10) 0.0038(10) 0.0056(10)
C41 0.0385(14) 0.0482(15) 0.0317(13) 0.0034(12) -0.0015(11) 0.0029(11)
C42 0.0396(15) 0.0683(19) 0.0362(15) 0.0082(14) -0.0050(12) 0.0101(14)
C43 0.0528(17) 0.0549(17) 0.0421(16) 0.0193(13) -0.0005(13) 0.0173(14)
C44 0.0504(16) 0.0392(14) 0.0341(14) 0.0141(11) 0.0070(12) 0.0036(12)
C45 0.0398(14) 0.0331(13) 0.0252(12) 0.0047(10) 0.0043(10) 0.0046(10)
C46 0.0381(13) 0.0291(12) 0.0301(13) 0.0020(10) 0.0065(10) -0.0019(10)
C47 0.0350(13) 0.0239(11) 0.0329(13) -0.0005(10) 0.0005(10) -0.0017(9)
C48 0.0405(14) 0.0302(12) 0.0305(13) -0.0003(10) 0.0046(11) 0.0026(10)
C49 0.0436(15) 0.0372(14) 0.0393(15) -0.0028(11) -0.0090(12) 0.0061(11)
C50 0.0348(14) 0.0361(14) 0.0553(18) 0.0001(12) -0.0025(13) 0.0032(11)
C51 0.0375(14) 0.0365(14) 0.0502(17) -0.0005(12) 0.0099(12) -0.0017(11)
C52 0.0408(14) 0.0351(13) 0.0332(13) 0.0008(11) 0.0042(11) -0.0030(11)
O5 0.0430(10) 0.0282(8) 0.0244(8) -0.0004(7) 0.0037(7) -0.0013(7)
Fe2 0.03369(19) 0.02333(16) 0.02302(17) 0.00122(13) 0.00200(13) 0.00119(13)

loop_
_atom_type_symbol
_atom_type_description
_atom_type_scat_dispersion_real
_atom_type_scat_dispersion_imag
_atom_type_scat_source
C C 0.0033 0.0016 'International Tables Vol C Tables 4.2.6.8 and 6.1.1.4'
H H 0.0000 0.0000 'International Tables Vol C Tables 4.2.6.8 and 6.1.1.4'
N N 0.0061 0.0033 'International Tables Vol C Tables 4.2.6.8 and 6.1.1.4'
O O 0.0106 0.0060 'International Tables Vol C Tables 4.2.6.8 and 6.1.1.4'
Fe Fe 0.3463 0.8444 'International Tables Vol C Tables 4.2.6.8 and 6.1.1.4'

loop_
_geom_angle_atom_site_label_1
_geom_angle_atom_site_label_2
_geom_angle_atom_site_label_3
_geom_angle
O5 Fe1 O1 114.28(7)
O5 Fe1 O2 123.24(8)
O1 Fe1 O2 122.37(8)
O5 Fe1 N1 98.21(7)
O1 Fe1 N1 86.64(7)
O2 Fe1 N1 82.49(7)
O5 Fe1 N2 96.62(7)
O1 Fe1 N2 92.44(7)
O2 Fe1 N2 84.65(7)
N1 Fe1 N2 164.11(7)
C1 O1 Fe1 134.19(15)
C7 N1 C8 118.93(19)
C7 N1 Fe1 125.54(16)
C8 N1 Fe1 115.11(14)
O1 C1 C2 118.3(2)
O1 C1 C6 123.6(2)
C2 C1 C6 118.1(2)
C3 C2 C1 120.8(3)
C3 C2 H2A 119.6
C1 C2 H2A 119.6
C2 C3 C4 121.4(3)
C2 C3 H3A 119.3
C4 C3 H3A 119.3
C5 C4 C3 118.5(3)
C5 C4 H4A 120.8
C3 C4 H4A 120.8
C4 C5 C6 121.9(3)
C4 C5 H5A 119.0
C6 C5 H5A 119.0
C5 C6 C1 119.3(2)
C5 C6 C7 118.1(2)
C1 C6 C7 122.5(2)
N1 C7 C6 125.6(2)
N1 C7 H7A 117.2
C6 C7 H7A 117.2
C9 C8 C13 119.7(2)
C9 C8 N1 118.6(2)
C13 C8 N1 121.5(2)
C8 C9 C10 120.2(2)
C8 C9 H9A 119.9
C10 C9 H9A 119.9
C11 C10 C9 120.1(3)
C11 C10 H10A 119.9
C9 C10 H10A 119.9
C12 C11 C10 119.8(2)
C12 C11 H11A 120.1
C10 C11 H11A 120.1
C11 C12 C13 120.9(2)
C11 C12 H12A 119.6
C13 C12 H12A 119.6
C12 C13 C8 119.3(2)
C12 C13 H13A 120.3
C8 C13 H13A 120.3
C14 O2 Fe1 130.23(16)
C20 N2 C21 117.9(2)
C20 N2 Fe1 122.57(16)
C21 N2 Fe1 119.38(14)
O2 C14 C19 122.5(2)
O2 C14 C15 119.1(2)
C19 C14 C15 118.3(2)
C16 C15 C14 120.7(3)
C16 C15 H15A 119.7
C14 C15 H15A 119.7
C15 C16 C17 121.2(3)
C15 C16 H16A 119.4
C17 C16 H16A 119.4
C18 C17 C16 119.5(3)
C18 C17 H17A 120.3
C16 C17 H17A 120.3
C17 C18 C19 120.9(3)
C17 C18 H18A 119.5
C19 C18 H18A 119.5
C14 C19 C18 119.4(2)
C14 C19 C20 122.5(2)
C18 C19 C20 118.1(2)
N2 C20 C19 126.2(2)
N2 C20 H20A 116.9
C19 C20 H20A 116.9
C22 C21 C26 119.7(2)
C22 C21 N2 119.5(2)
C26 C21 N2 120.8(2)
C23 C22 C21 120.1(2)
C23 C22 H22A 119.9
C21 C22 H22A 119.9
C22 C23 C24 120.4(3)
C22 C23 H23A 119.8
C24 C23 H23A 119.8
C25 C24 C23 119.3(2)
C25 C24 H24A 120.3
C23 C24 H24A 120.3
C24 C25 C26 121.2(3)
C24 C25 H25A 119.4
C26 C25 H25A 119.4
C25 C26 C21 119.3(3)
C25 C26 H26A 120.4
C21 C26 H26A 120.4
C27 O3 Fe2 133.76(15)
C33 N3 C34 117.02(19)
C33 N3 Fe2 124.69(16)
C34 N3 Fe2 118.28(14)
O3 C27 C28 118.5(2)
O3 C27 C32 122.6(2)
C28 C27 C32 118.9(2)
C29 C28 C27 120.5(2)
C29 C28 H28A 119.8
C27 C28 H28A 119.8
C28 C29 C30 120.7(2)
C28 C29 H29A 119.7
C30 C29 H29A 119.7
C31 C30 C29 119.7(3)
C31 C30 H30A 120.2
C29 C30 H30A 120.2
C30 C31 C32 121.5(3)
C30 C31 H31A 119.3
C32 C31 H31A 119.3
C27 C32 C31 118.8(2)
C27 C32 C33 123.1(2)
C31 C32 C33 118.1(2)
N3 C33 C32 126.0(2)
N3 C33 H33A 117.0
C32 C33 H33A 117.0
C39 C34 C35 120.0(2)
C39 C34 N3 119.3(2)
C35 C34 N3 120.7(2)
C34 C35 C36 119.3(3)
C34 C35 H35A 120.3
C36 C35 H35A 120.3
C37 C36 C35 120.6(3)
C37 C36 H36A 119.7
C35 C36 H36A 119.7
C36 C37 C38 119.9(3)
C36 C37 H37A 120.1
C38 C37 H37A 120.1
C37 C38 C39 119.9(3)
C37 C38 H38A 120.0
C39 C38 H38A 120.0
C34 C39 C38 120.2(3)
C34 C39 H39A 119.9
C38 C39 H39A 119.9
C40 O4 Fe2 135.72(15)
C46 N4 C47 116.16(19)
C46 N4 Fe2 125.23(16)
C47 N4 Fe2 118.57(14)
O4 C40 C41 119.1(2)
O4 C40 C45 122.9(2)
C41 C40 C45 118.0(2)
C42 C41 C40 121.1(3)
C42 C41 H41A 119.4
C40 C41 H41A 119.4
C41 C42 C43 121.3(2)
C41 C42 H42A 119.4
C43 C42 H42A 119.4
C44 C43 C42 118.8(2)
C44 C43 H43A 120.6
C42 C43 H43A 120.6
C43 C44 C45 121.2(2)
C43 C44 H44A 119.4
C45 C44 H44A 119.4
C44 C45 C40 119.5(2)
C44 C45 C46 118.1(2)
C40 C45 C46 122.4(2)
N4 C46 C45 126.5(2)
N4 C46 H46A 116.7
C45 C46 H46A 116.7
C52 C47 C48 119.8(2)
C52 C47 N4 121.5(2)
C48 C47 N4 118.7(2)
C49 C48 C47 119.4(2)
C49 C48 H48A 120.3
C47 C48 H48A 120.3
C48 C49 C50 120.7(2)
C48 C49 H49A 119.7
C50 C49 H49A 119.7
C51 C50 C49 119.6(2)
C51 C50 H50A 120.2
C49 C50 H50A 120.2
C50 C51 C52 120.2(3)
C50 C51 H51A 119.9
C52 C51 H51A 119.9
C51 C52 C47 120.3(2)
C51 C52 H52A 119.8
C47 C52 H52A 119.8
Fe2 O5 Fe1 173.48(10)
O5 Fe2 O3 112.88(7)
O5 Fe2 O4 116.85(8)
O3 Fe2 O4 130.24(8)
O5 Fe2 N4 101.32(7)
O3 Fe2 N4 86.57(7)
O4 Fe2 N4 85.47(7)
O5 Fe2 N3 101.28(7)
O3 Fe2 N3 85.71(7)
O4 Fe2 N3 83.39(7)
N4 Fe2 N3 157.37(7)

loop_
_geom_bond_atom_site_label_1
_geom_bond_atom_site_label_2
_geom_bond_distance
Fe1 O5 1.7851(16)
Fe1 O1 1.8946(17)
Fe1 O2 1.9161(17)
Fe1 N1 2.168(2)
Fe1 N2 2.179(2)
O1 C1 1.319(3)
N1 C7 1.287(3)
N1 C8 1.437(3)
C1 C2 1.411(3)
C1 C6 1.416(3)
C2 C3 1.372(4)
C2 H2A 0.9500
C3 C4 1.399(4)
C3 H3A 0.9500
C4 C5 1.369(4)
C4 H4A 0.9500
C5 C6 1.404(3)
C5 H5A 0.9500
C6 C7 1.450(3)
C7 H7A 0.9500
C8 C9 1.376(3)
C8 C13 1.394(3)
C9 C10 1.384(3)
C9 H9A 0.9500
C10 C11 1.382(4)
C10 H10A 0.9500
C11 C12 1.365(4)
C11 H11A 0.9500
C12 C13 1.387(3)
C12 H12A 0.9500
C13 H13A 0.9500
O2 C14 1.314(3)
N2 C20 1.300(3)
N2 C21 1.430(3)
C14 C19 1.412(4)
C14 C15 1.414(3)
C15 C16 1.368(4)
C15 H15A 0.9500
C16 C17 1.395(5)
C16 H16A 0.9500
C17 C18 1.368(4)
C17 H17A 0.9500
C18 C19 1.416(3)
C18 H18A 0.9500
C19 C20 1.435(3)
C20 H20A 0.9500
C21 C22 1.390(3)
C21 C26 1.393(3)
C22 C23 1.374(3)
C22 H22A 0.9500
C23 C24 1.392(4)
C23 H23A 0.9500
C24 C25 1.372(4)
C24 H24A 0.9500
C25 C26 1.385(4)
C25 H25A 0.9500
C26 H26A 0.9500
O3 C27 1.323(3)
O3 Fe2 1.9015(16)
N3 C33 1.292(3)
N3 C34 1.438(3)
N3 Fe2 2.179(2)
C27 C28 1.405(3)
C27 C32 1.415(3)
C28 C29 1.388(4)
C28 H28A 0.9500
C29 C30 1.396(4)
C29 H29A 0.9500
C30 C31 1.362(4)
C30 H30A 0.9500
C31 C32 1.419(3)
C31 H31A 0.9500
C32 C33 1.438(3)
C33 H33A 0.9500
C34 C39 1.377(3)
C34 C35 1.390(3)
C35 C36 1.396(4)
C35 H35A 0.9500
C36 C37 1.372(4)
C36 H36A 0.9500
C37 C38 1.386(4)
C37 H37A 0.9500
C38 C39 1.390(4)
C38 H38A 0.9500
C39 H39A 0.9500
O4 C40 1.310(3)
O4 Fe2 1.9061(17)
N4 C46 1.296(3)
N4 C47 1.440(3)
N4 Fe2 2.173(2)
C40 C41 1.406(3)
C40 C45 1.416(3)
C41 C42 1.370(4)
C41 H41A 0.9500
C42 C43 1.395(4)
C42 H42A 0.9500
C43 C44 1.375(4)
C43 H43A 0.9500
C44 C45 1.411(3)
C44 H44A 0.9500
C45 C46 1.439(3)
C46 H46A 0.9500
C47 C52 1.386(3)
C47 C48 1.392(3)
C48 C49 1.384(3)
C48 H48A 0.9500
C49 C50 1.389(4)
C49 H49A 0.9500
C50 C51 1.380(4)
C50 H50A 0.9500
C51 C52 1.383(3)
C51 H51A 0.9500
C52 H52A 0.9500
O5 Fe2 1.7783(16)
